data_4350523
loop_
_publ_author_name
'Jia, Junhua'
'Lin, Xiang'
'Blake, Alexander J.'
'Champness, Neil R.'
'Hubberstey, Peter'
'Shao, Limin'
'Walker, Gavin'
'Wilson, Claire'
'Schr\"oder, Martin'

_publ_section_title
;
 Triggered ligand release coupled to framework rearrangement: generating
 crystalline porous coordination materials.
;
_journal_issue 22
_journal_name_full 'Inorganic chemistry'
_journal_page_first 8838
_journal_page_last 8840
_journal_paper_doi 10.1021/ic061095u
_journal_volume 45
_journal_year 2006
_chemical_formula_moiety 'C21 H9  Er2 N3 O12, 3(H2 O)'
_chemical_formula_sum 'C21 H15 Er2 N3 O15'
_chemical_formula_weight 883.88
_space_group_IT_number 185
_space_group_name_Hall 'P 6c -2'
_space_group_name_H-M_alt 'P 63 c m'
_symmetry_cell_setting hexagonal
_symmetry_space_group_name_H-M 'P 63 c m'
_atom_sites_solution_hydrogens geom
_atom_sites_solution_primary direct
_atom_sites_solution_secondary difmap
_audit_creation_method 'enCIFer editing of SHELXL97 CIF output'
_cell_angle_alpha 90.00
_cell_angle_beta 90.00
_cell_angle_gamma 120.00
_cell_formula_units_Z 2
_cell_length_a 16.224(5)
_cell_length_b 16.224(5)
_cell_length_c 7.412(2)
_cell_measurement_reflns_used 1492
_cell_measurement_temperature 150(2)
_cell_measurement_theta_max 26.5
_cell_measurement_theta_min 2.5
_cell_volume 1689.6(9)
_computing_cell_refinement 'Bruker SAINT version 6.36a (Bruker, 2002)'
_computing_data_collection 'Bruker SMART version 5.625 (Bruker, 2001)'
_computing_data_reduction 'Bruker SAINT; Bruker SHELXTL (Bruker, 2001)'
_computing_molecular_graphics ' ?'
_computing_publication_material 'enCIFer(Allen et al.,2004);PLATON(Spek 2003)'
_computing_structure_refinement 'SHELXL97 (Sheldrick, 1998)'
_computing_structure_solution 'SHELXS97 (Sheldrick, 1990)'
_diffrn_ambient_temperature 150(2)
_diffrn_measured_fraction_theta_full 0.996
_diffrn_measured_fraction_theta_max 0.996
_diffrn_measurement_device_type 'Bruker APEX CCD area detector'
_diffrn_measurement_method omega
_diffrn_radiation_monochromator graphite
_diffrn_radiation_source 'sealed tube'
_diffrn_radiation_type MoK\a
_diffrn_radiation_wavelength 0.71073
_diffrn_reflns_av_R_equivalents 0.114
_diffrn_reflns_av_sigmaI/netI 0.055
_diffrn_reflns_limit_h_max 20
_diffrn_reflns_limit_h_min -12
_diffrn_reflns_limit_k_max 20
_diffrn_reflns_limit_k_min -18
_diffrn_reflns_limit_l_max 9
_diffrn_reflns_limit_l_min -9
_diffrn_reflns_number 7056
_diffrn_reflns_theta_full 27.39
_diffrn_reflns_theta_max 27.39
_diffrn_reflns_theta_min 2.51
_diffrn_standards_decay_% 0
_diffrn_standards_number 0
_exptl_absorpt_coefficient_mu 4.995
_exptl_absorpt_correction_T_max 1.000
_exptl_absorpt_correction_T_min 0.220
_exptl_absorpt_correction_type multi-scan
_exptl_absorpt_process_details '(SADABS version 2.10; Sheldrick, 2003)'
_exptl_crystal_colour PINK
_exptl_crystal_density_diffrn 1.737
_exptl_crystal_density_meas 0
_exptl_crystal_density_method 'not measured'
_exptl_crystal_description NEEDLE
_exptl_crystal_F_000 836
_exptl_crystal_size_max 0.174
_exptl_crystal_size_mid 0.027
_exptl_crystal_size_min 0.020
_refine_diff_density_max 1.55
_refine_diff_density_min -5.68
_refine_diff_density_rms 0.23
_refine_ls_abs_structure_details 'Flack H D (1983), Acta Cryst. A39, 876-881'
_refine_ls_abs_structure_Flack 0.5(4)
_refine_ls_extinction_method none
_refine_ls_goodness_of_fit_ref 1.07
_refine_ls_hydrogen_treatment 'riding model'
_refine_ls_matrix_type full
_refine_ls_number_parameters 31
_refine_ls_number_reflns 735
_refine_ls_number_restraints 9
_refine_ls_restrained_S_all 1.07
_refine_ls_R_factor_all 0.0707
_refine_ls_R_factor_gt 0.0552
_refine_ls_shift/su_max 0.001
_refine_ls_shift/su_mean 0.000
_refine_ls_structure_factor_coef Fsqd
_refine_ls_weighting_details 'calc w=1/[\s^2^(Fo^2^)+(0.055P)^2^+32.24P] where P=(Fo^2^+2Fc^2^)/3'
_refine_ls_weighting_scheme calc
_refine_ls_wR_factor_gt 0.134
_refine_ls_wR_factor_ref 0.142
_reflns_number_gt 571
_reflns_number_total 735
_reflns_threshold_expression >2sigma(I)
_cod_data_source_file ic061095urom20060618_072617.cif
_cod_data_source_block '_Compound_3'
_cod_depositor_comments
;
The following automatic conversions were performed:

data item '_symmetry_cell_setting' value 'Hexagonal' was changed to
'hexagonal' in accordance with the
/home/saulius/struct/COD-crude-data/automatic-downloads/DataCite-retrospective/ACS/depositions/lib/dictionaries/cif_core.dic
dictionary named 'cif_core.dic' version 2.4.2 last updated on
2011-04-26.

data item '_atom_sites_solution_hydrogens' value 'placed
geometrically' was changed to 'geom'.

Automatic conversion script
Id: cif_fix_values 6909 2019-04-08 15:41:33Z antanas 
;
_cod_original_cell_volume 1690(1)
_cod_database_code 4350523

loop_
_symmetry_equiv_pos_as_xyz
'x, y, z'
'-x, -y, z+1/2'
'-y, x-y, z'
'-x+y, -x, z'
'x-y, x, z+1/2'
'y, -x+y, z+1/2'
'-x+y, y, z+1/2'
'x, x-y, z+1/2'
'-y, -x, z+1/2'
'y, x, z'
'-x, -x+y, z'
'x-y, -y, z'

loop_
_atom_site_label
_atom_site_type_symbol
_atom_site_fract_x
_atom_site_fract_y
_atom_site_fract_z
_atom_site_U_iso_or_equiv
_atom_site_adp_type
_atom_site_occupancy
_atom_site_symmetry_multiplicity
_atom_site_calc_flag
_atom_site_refinement_flags
Er Er 0.3333 0.6667 -0.130(3) 0.0178(3) Uani 1 3 d SU
O1 O 0.2560(6) 0.7025(6) 0.0947(18) 0.016(2) Uiso 1 1 d DU
O2 O 0.1742(9) 0.6257(9) -0.0905(18) 0.036(3) Uiso 1 1 d DU
N1 N 0.0000 0.6471(10) 0.396(2) 0.045(6) Uiso 1 2 d SDU
C2 C 0.0821(8) 0.6680(8) 0.3150(9) 0.009(3) Uiso 1 1 d DU
H2A H 0.1404 0.7075 0.3758 0.011 Uiso 1 1 calc R
C3 C 0.0844(7) 0.6338(6) 0.1460(9) 0.014(3) Uiso 1 1 d DU
C4 C 0.0000 0.5762(11) 0.056(2) 0.013(4) Uiso 1 2 d SDU
H4A H 0.0000 0.5557 -0.0636 0.016 Uiso 1 2 calc SR
C7 C 0.1737(11) 0.6561(10) 0.0574(18) 0.022(4) Uiso 1 1 d DU

loop_
_atom_site_aniso_label
_atom_site_aniso_U_11
_atom_site_aniso_U_22
_atom_site_aniso_U_33
_atom_site_aniso_U_23
_atom_site_aniso_U_13
_atom_site_aniso_U_12
Er 0.0218(4) 0.0218(4) 0.0098(5) 0.000 0.000 0.01092(19)

loop_
_atom_type_symbol
_atom_type_description
_atom_type_scat_dispersion_real
_atom_type_scat_dispersion_imag
_atom_type_scat_source
C C 0.0033 0.0016 'International Tables Vol C Tables 4.2.6.8 and 6.1.1.4'
H H 0.0000 0.0000 'International Tables Vol C Tables 4.2.6.8 and 6.1.1.4'
N N 0.0061 0.0033 'International Tables Vol C Tables 4.2.6.8 and 6.1.1.4'
O O 0.0106 0.0060 'International Tables Vol C Tables 4.2.6.8 and 6.1.1.4'
Er Er -0.2586 4.9576 'International Tables Vol C Tables 4.2.6.8 and 6.1.1.4'

loop_
_geom_angle_atom_site_label_1
_geom_angle_atom_site_label_2
_geom_angle_atom_site_label_3
_geom_angle
_geom_angle_site_symmetry_1
_geom_angle_site_symmetry_3
O1 Er O1 74.5(7) 3_665 .
O1 Er O2 121.7(9) 3_665 4_565
O1 Er O2 83.2(6) . 4_565
O1 Er O2 47.6(5) 3_665 3_665
O1 Er O2 121.7(9) . 3_665
O1 Er O2 83.2(6) 4_565 3_665
O2 Er O2 118.5(3) 4_565 3_665
O1 Er O1 155.7(4) 3_665 9_664
O1 Er O1 99.3(3) . 9_664
O1 Er O1 127.3(4) 4_565 9_664
O2 Er O1 79.8(5) 4_565 9_664
O2 Er O1 135.5(9) 3_665 9_664
O2 Er O1 75.8(5) . 9_664
O1 Er O1 99.3(3) 3_665 8_564
O1 Er O1 65.2(6) 9_664 8_564
C7 O1 Er 104.5(10) . .
C7 O1 Er 123.5(10) . 7
Er O1 Er 97.2(3) . 7
C7 O2 Er 103.2(12) . .
C2 N1 C2 118.6(16) 11 .
N1 C2 C3 121.9(12) . .
N1 C2 H2A 119.0 . .
C3 C2 H2A 119.0 . .
C2 C3 C4 119.4(10) . .
C2 C3 C7 122.1(9) . .
C4 C3 C7 118.5(8) . .
C3 C4 C3 118.3(14) . 11
C3 C4 H4A 120.9 . .
C3 C4 H4A 120.9 11 .
O1 C7 O2 103.6(16) . .
O1 C7 C3 135.3(13) . .
O2 C7 C3 121.0(12) . .

loop_
_geom_bond_atom_site_label_1
_geom_bond_atom_site_label_2
_geom_bond_distance
_geom_bond_site_symmetry_2
Er O1 2.325(18) .
Er O2 2.340(13) .
Er O1 2.610(19) 7_554
O1 C7 1.192(14) .
O2 C7 1.204(14) .
N1 C2 1.341(9) .
C2 C3 1.378(9) .
C2 H2A 0.9500 .
C3 C4 1.382(8) .
C3 C7 1.46(2) .
C4 H4A 0.9500 .
